data_7134855
loop_
_publ_author_name
'Yang, Wenyan'
'Li, Lele'
'Xue, Xinlei'
'Deng, Shengyong'
'Wei, Peifa'

_publ_section_title
;
 Positional isomerism-directed formation of hydrogen-bonded organic
 frameworks with distinct single-crystal transformation pathways.
;
_journal_issue 70
_journal_name_full 'Chemical communications (Cambridge, England)'
_journal_page_first 13113
_journal_page_last 13116
_journal_paper_doi 10.1039/d5cc03678j
_journal_volume 61
_journal_year 2025
_chemical_formula_sum 'C54 H50 N2'
_chemical_formula_weight 726.96
_space_group_crystal_system monoclinic
_space_group_IT_number 14
_space_group_name_Hall '-P 2ybc'
_space_group_name_H-M_alt 'P 1 21/c 1'
_atom_sites_solution_hydrogens geom
_audit_creation_method SHELXL-2018/3
_audit_update_record
;
2025-07-22 deposited with the CCDC.	2025-07-28 downloaded from the CCDC.
;
_cell_angle_alpha 90
_cell_angle_beta 95.145(2)
_cell_angle_gamma 90
_cell_formula_units_Z 4
_cell_length_a 11.0330(2)
_cell_length_b 16.7127(3)
_cell_length_c 22.0929(6)
_cell_measurement_reflns_used 11360
_cell_measurement_temperature 150(2)
_cell_measurement_theta_max 76.8220
_cell_measurement_theta_min 3.3140
_cell_volume 4057.32(15)
_computing_structure_refinement 'SHELXL-2018/3 (Sheldrick, 2018)'
_computing_structure_solution 'SHELXT 2014/5 (Sheldrick, 2014)'
_diffrn_ambient_temperature 150(2)
_diffrn_measured_fraction_theta_full 0.987
_diffrn_measured_fraction_theta_max 0.987
_diffrn_measurement_device_type 'XtaLAB Synergy R, HyPix'
_diffrn_radiation_type CuK\a
_diffrn_radiation_wavelength 1.54184
_diffrn_reflns_av_R_equivalents 0.1726
_diffrn_reflns_av_unetI/netI 0.1106
_diffrn_reflns_Laue_measured_fraction_full 0.987
_diffrn_reflns_Laue_measured_fraction_max 0.987
_diffrn_reflns_limit_h_max 12
_diffrn_reflns_limit_h_min -12
_diffrn_reflns_limit_k_max 17
_diffrn_reflns_limit_k_min -19
_diffrn_reflns_limit_l_max 24
_diffrn_reflns_limit_l_min -25
_diffrn_reflns_number 26787
_diffrn_reflns_point_group_measured_fraction_full 0.987
_diffrn_reflns_point_group_measured_fraction_max 0.987
_diffrn_reflns_theta_full 62.492
_diffrn_reflns_theta_max 62.492
_diffrn_reflns_theta_min 3.321
_exptl_absorpt_coefficient_mu 0.516
_exptl_absorpt_correction_T_max 1.00000
_exptl_absorpt_correction_T_min 0.16809
_exptl_absorpt_correction_type multi-scan
_exptl_absorpt_process_details
;
CrysAlisPro 1.171.42.93a (Rigaku Oxford Diffraction, 2023)
Empirical absorption correction using spherical harmonics,
implemented in SCALE3 ABSPACK scaling algorithm.
;
_exptl_crystal_density_diffrn 1.190
_exptl_crystal_description block
_exptl_crystal_F_000 1552
_exptl_crystal_size_max 0.300
_exptl_crystal_size_mid 0.200
_exptl_crystal_size_min 0.100
_refine_diff_density_max 0.806
_refine_diff_density_min -0.674
_refine_diff_density_rms 0.195
_refine_ls_extinction_coef 0.0151(14)
_refine_ls_extinction_expression Fc^*^=kFc[1+0.001xFc^2^\l^3^/sin(2\q)]^-1/4^
_refine_ls_extinction_method 'SHELXL-2018/3 (Sheldrick 2018)'
_refine_ls_goodness_of_fit_ref 1.086
_refine_ls_hydrogen_treatment constr
_refine_ls_matrix_type full
_refine_ls_number_parameters 559
_refine_ls_number_reflns 6391
_refine_ls_number_restraints 117
_refine_ls_restrained_S_all 1.086
_refine_ls_R_factor_all 0.1342
_refine_ls_R_factor_gt 0.1184
_refine_ls_shift/su_max 0.001
_refine_ls_shift/su_mean 0.000
_refine_ls_structure_factor_coef Fsqd
_refine_ls_weighting_details 'w=1/[\s^2^(Fo^2^)+(0.2000P)^2^] where P=(Fo^2^+2Fc^2^)/3'
_refine_ls_weighting_scheme calc
_refine_ls_wR_factor_gt 0.2544
_refine_ls_wR_factor_ref 0.2738
_reflns_Friedel_coverage 0.000
_reflns_number_gt 4915
_reflns_number_total 6391
_reflns_threshold_expression 'I > 2\s(I)'
_cod_data_source_file d5cc03678j2.cif
_cod_data_source_block 0407-6_auto
_cod_depositor_comments 'Adding full bibliography for 7134851--7134861.cif.'
_cod_original_sg_symbol_H-M 'P 21/c'
_cod_database_code 7134855
_shelx_shelxl_version_number 2018/3
_shelx_space_group_comment
;
The symmetry employed for this shelxl refinement is uniquely defined
by the following loop, which should always be used as a source of
symmetry information in preference to the above space-group names.
They are only intended as comments.
;
_shelx_estimated_absorpt_t_min 0.861
_shelx_estimated_absorpt_t_max 0.950

loop_
_space_group_symop_operation_xyz
'x, y, z'
'-x, y+1/2, -z+1/2'
'-x, -y, -z'
'x, -y-1/2, z-1/2'

loop_
_atom_site_label
_atom_site_type_symbol
_atom_site_fract_x
_atom_site_fract_y
_atom_site_fract_z
_atom_site_U_iso_or_equiv
_atom_site_adp_type
_atom_site_occupancy
_atom_site_site_symmetry_order
_atom_site_calc_flag
_atom_site_refinement_flags_posn
_atom_site_refinement_flags_adp
_atom_site_refinement_flags_occupancy
_atom_site_disorder_assembly
_atom_site_disorder_group
N1 N 0.3800(2) 0.73638(14) 0.29487(14) 0.0338(7) Uani 1 1 d . . . . .
C1 C 0.6999(3) 0.09231(17) 0.52979(16) 0.0307(7) Uani 1 1 d . . . . .
C2 C 0.8128(3) 0.06011(19) 0.52364(18) 0.0383(8) Uani 1 1 d . . . . .
H2 H 0.865641 0.086402 0.498368 0.046 Uiso 1 1 calc R U . . .
C3 C 0.8524(3) -0.0107(2) 0.5537(2) 0.0449(9) Uani 1 1 d . . . . .
H3 H 0.930655 -0.031717 0.548146 0.054 Uiso 1 1 calc R U . . .
C4 C 0.7796(3) -0.04900(19) 0.59059(19) 0.0415(9) Uani 1 1 d . . . . .
H4 H 0.808252 -0.095703 0.611818 0.050 Uiso 1 1 calc R U . . .
C5 C 0.6605(3) -0.01978(17) 0.59775(17) 0.0359(8) Uani 1 1 d . . . . .
C6 C 0.5850(3) -0.0589(2) 0.63700(18) 0.0412(9) Uani 1 1 d . . . . .
H6 H 0.613755 -0.105189 0.658718 0.049 Uiso 1 1 calc R U . . .
C7 C 0.4707(3) -0.0303(2) 0.6438(2) 0.0473(10) Uani 1 1 d . . . . .
H7 H 0.421545 -0.054846 0.671718 0.057 Uiso 1 1 calc R U . . .
C8 C 0.4270(3) 0.0354(2) 0.6094(2) 0.0435(9) Uani 1 1 d . . . . .
H8 H 0.345984 0.053045 0.612510 0.052 Uiso 1 1 calc R U . . .
C9 C 0.4973(3) 0.07503(18) 0.57139(17) 0.0333(8) Uani 1 1 d . . . . .
H9 H 0.464331 0.118900 0.548024 0.040 Uiso 1 1 calc R U . . .
C10 C 0.6195(3) 0.05089(17) 0.56663(16) 0.0304(7) Uani 1 1 d . . . . .
C11 C 0.6126(2) 0.31538(15) 0.43732(15) 0.0245(7) Uani 1 1 d . . . . .
C12 C 0.6555(3) 0.24861(17) 0.40715(15) 0.0292(7) Uani 1 1 d . . . . .
H12 H 0.666916 0.252242 0.365132 0.035 Uiso 1 1 calc R U . . .
C13 C 0.6813(3) 0.17768(16) 0.43776(16) 0.0306(8) Uani 1 1 d . . . . .
H13 H 0.709665 0.133345 0.416109 0.037 Uiso 1 1 calc R U . . .
C14 C 0.6670(3) 0.16935(16) 0.49914(16) 0.0275(7) Uani 1 1 d . . . . .
C15 C 0.6273(3) 0.23683(16) 0.52989(15) 0.0279(7) Uani 1 1 d . . . . .
H15 H 0.618827 0.233606 0.572238 0.033 Uiso 1 1 calc R U . . .
C16 C 0.6003(3) 0.30776(16) 0.49943(15) 0.0257(7) Uani 1 1 d . . . . .
H16 H 0.572855 0.352261 0.521199 0.031 Uiso 1 1 calc R U . . .
C17 C 0.5824(3) 0.39012(15) 0.40279(14) 0.0237(7) Uani 1 1 d . . . . .
C18 C 0.4737(3) 0.42939(16) 0.40462(14) 0.0248(7) Uani 1 1 d . . . . .
C19 C 0.4505(2) 0.50973(15) 0.37701(14) 0.0237(7) Uani 1 1 d . . . . .
C20 C 0.5365(3) 0.57151(15) 0.38200(14) 0.0241(7) Uani 1 1 d . . . . .
H20 H 0.612264 0.562493 0.404932 0.029 Uiso 1 1 calc R U . . .
C21 C 0.5148(3) 0.64530(16) 0.35466(15) 0.0262(7) Uani 1 1 d . . . . .
H21 H 0.576709 0.684984 0.358298 0.031 Uiso 1 1 calc R U . . .
C22 C 0.4040(3) 0.66249(16) 0.32191(15) 0.0272(7) Uani 1 1 d . . . . .
C23 C 0.3152(3) 0.60084(17) 0.31725(16) 0.0303(7) Uani 1 1 d . . . . .
H23 H 0.238521 0.610082 0.295215 0.036 Uiso 1 1 calc R U . . .
C24 C 0.3394(3) 0.52762(16) 0.34446(15) 0.0278(7) Uani 1 1 d . . . . .
H24 H 0.277903 0.487663 0.340914 0.033 Uiso 1 1 calc R U . . .
C25 C 0.6800(3) 0.41852(15) 0.36489(14) 0.0238(7) Uani 1 1 d . . . . .
C26 C 0.8023(3) 0.41323(16) 0.38780(15) 0.0275(7) Uani 1 1 d . . . . .
H26 H 0.822457 0.390679 0.426880 0.033 Uiso 1 1 calc R U . . .
C27 C 0.8946(3) 0.44057(16) 0.35410(16) 0.0286(7) Uani 1 1 d . . . . .
H27 H 0.976955 0.436577 0.370520 0.034 Uiso 1 1 calc R U . . .
C28 C 0.8677(3) 0.47377(16) 0.29650(15) 0.0267(7) Uani 1 1 d . . . . .
C29 C 0.7463(3) 0.47648(16) 0.27292(15) 0.0268(7) Uani 1 1 d . . . . .
H29 H 0.726165 0.496918 0.233159 0.032 Uiso 1 1 calc R U . . .
C30 C 0.6545(3) 0.44968(16) 0.30684(14) 0.0254(7) Uani 1 1 d . . . . .
H30 H 0.572298 0.452696 0.290002 0.030 Uiso 1 1 calc R U . . .
C31 C 0.3710(2) 0.39533(16) 0.43531(14) 0.0246(7) Uani 1 1 d . . . . .
C32 C 0.3362(3) 0.31449(16) 0.43034(15) 0.0274(7) Uani 1 1 d . . . . .
H32 H 0.377482 0.280100 0.404794 0.033 Uiso 1 1 calc R U . . .
C33 C 0.2436(3) 0.28359(17) 0.46154(16) 0.0309(7) Uani 1 1 d . . . . .
H33 H 0.223226 0.228534 0.457191 0.037 Uiso 1 1 calc R U . . .
C34 C 0.1791(3) 0.33196(17) 0.49952(17) 0.0327(6) Uani 1 1 d D U . . .
C35 C 0.2091(2) 0.41373(16) 0.50201(15) 0.0258(7) Uani 1 1 d . . . . .
H35 H 0.165036 0.448947 0.525704 0.031 Uiso 1 1 calc R U . . .
C36 C 0.3018(3) 0.44355(16) 0.47051(15) 0.0252(7) Uani 1 1 d . . . . .
H36 H 0.319105 0.499195 0.472918 0.030 Uiso 1 1 calc R U . . .
C42 C 0.9646(3) 0.50060(17) 0.25834(15) 0.0289(7) Uani 1 1 d . . . . .
C43 C 1.0567(3) 0.44872(18) 0.24765(17) 0.0321(7) Uani 1 1 d . . . . .
H43 H 1.062496 0.398987 0.268533 0.039 Uiso 1 1 calc R U . . .
C44 C 1.1425(3) 0.46737(19) 0.20660(17) 0.0370(8) Uani 1 1 d . . . . .
H44 H 1.205731 0.430492 0.200369 0.044 Uiso 1 1 calc R U . . .
C45 C 1.1359(3) 0.5376(2) 0.17578(18) 0.0377(8) Uani 1 1 d . . . . .
H45 H 1.192208 0.548326 0.146704 0.045 Uiso 1 1 calc R U . . .
C46 C 1.0453(3) 0.59578(17) 0.18647(15) 0.0288(7) Uani 1 1 d . . . . .
C47 C 1.0388(3) 0.67055(18) 0.15603(17) 0.0350(8) Uani 1 1 d . . . . .
H47 H 1.094050 0.681749 0.126539 0.042 Uiso 1 1 calc R U . . .
C48 C 0.9552(3) 0.72636(18) 0.16826(17) 0.0358(8) Uani 1 1 d . . . . .
H48 H 0.952354 0.776253 0.147579 0.043 Uiso 1 1 calc R U . . .
C49 C 0.8728(3) 0.71020(18) 0.21159(17) 0.0348(8) Uani 1 1 d . . . . .
H49 H 0.814970 0.749680 0.220454 0.042 Uiso 1 1 calc R U . . .
C50 C 0.8747(3) 0.63813(17) 0.24122(16) 0.0318(8) Uani 1 1 d . . . . .
H50 H 0.818194 0.628386 0.270365 0.038 Uiso 1 1 calc R U . . .
C51 C 0.9595(3) 0.57798(17) 0.22917(15) 0.0279(7) Uani 1 1 d . . . . .
C53 C 0.4715(3) 0.79925(17) 0.29977(16) 0.0321(8) Uani 1 1 d . . . . .
H53A H 0.516401 0.796967 0.340598 0.038 Uiso 1 1 calc R U . . .
H53B H 0.430569 0.851922 0.295579 0.038 Uiso 1 1 calc R U . . .
C54 C 0.5616(3) 0.7920(2) 0.2518(2) 0.0462(9) Uani 1 1 d . . . . .
H54A H 0.517721 0.794139 0.211244 0.069 Uiso 1 1 calc R U . . .
H54B H 0.605105 0.740947 0.256858 0.069 Uiso 1 1 calc R U . . .
H54C H 0.620121 0.836179 0.256347 0.069 Uiso 1 1 calc R U . . .
C55 C 0.2590(3) 0.75801(18) 0.26839(16) 0.0340(8) Uani 1 1 d . . . . .
H55A H 0.221978 0.711177 0.246417 0.041 Uiso 1 1 calc R U . . .
H55B H 0.266343 0.801352 0.238390 0.041 Uiso 1 1 calc R U . . .
C56 C 0.1759(3) 0.7855(2) 0.3149(2) 0.0485(10) Uani 1 1 d . . . . .
H56A H 0.096221 0.799482 0.294457 0.073 Uiso 1 1 calc R U . . .
H56B H 0.211229 0.832421 0.336405 0.073 Uiso 1 1 calc R U . . .
H56C H 0.166170 0.742275 0.344107 0.073 Uiso 1 1 calc R U . . .
N2 N 0.0931(6) 0.3022(4) 0.5359(4) 0.0336(7) Uani 0.69(3) 1 d D U P A 1
C38 C 0.0478(7) 0.2195(4) 0.5261(4) 0.0353(8) Uani 0.69(3) 1 d D U P A 1
H38A H 0.052771 0.203916 0.483203 0.042 Uiso 0.69(3) 1 calc R U P A 1
H38B H -0.038355 0.216342 0.535090 0.042 Uiso 0.69(3) 1 calc R U P A 1
C39 C 0.1247(11) 0.1631(4) 0.5677(4) 0.0416(12) Uani 0.69(3) 1 d D U P A 1
H39A H 0.207377 0.160681 0.554863 0.062 Uiso 0.69(3) 1 calc R U P A 1
H39B H 0.088520 0.109499 0.565451 0.062 Uiso 0.69(3) 1 calc R U P A 1
H39C H 0.127792 0.182694 0.609633 0.062 Uiso 0.69(3) 1 calc R U P A 1
C40 C 0.047(2) 0.3589(17) 0.5840(13) 0.0338(9) Uani 0.24(4) 1 d D U P A 1
H40A H 0.023188 0.326278 0.618458 0.041 Uiso 0.24(4) 1 calc R U P A 1
H40B H 0.114438 0.394149 0.599578 0.041 Uiso 0.24(4) 1 calc R U P A 1
C41 C -0.0614(18) 0.411(2) 0.5615(11) 0.0348(14) Uani 0.24(4) 1 d D U P A 1
H41A H -0.114905 0.381423 0.531650 0.052 Uiso 0.24(4) 1 calc R U P A 1
H41B H -0.031964 0.459581 0.542397 0.052 Uiso 0.24(4) 1 calc R U P A 1
H41C H -0.106807 0.426325 0.595864 0.052 Uiso 0.24(4) 1 calc R U P A 1
N2A N 0.0790(12) 0.3017(8) 0.5265(8) 0.0342(7) Uani 0.31(3) 1 d D U P A 2
C38A C 0.0694(14) 0.2142(8) 0.5376(9) 0.0349(9) Uani 0.31(3) 1 d D U P A 2
H38C H 0.061813 0.187691 0.497339 0.042 Uiso 0.31(3) 1 calc R U P A 2
H38D H -0.008389 0.205208 0.555673 0.042 Uiso 0.31(3) 1 calc R U P A 2
C39A C 0.166(2) 0.1701(8) 0.5765(8) 0.0372(14) Uani 0.31(3) 1 d D U P A 2
H39D H 0.245536 0.179171 0.560802 0.056 Uiso 0.31(3) 1 calc R U P A 2
H39E H 0.148021 0.112757 0.575683 0.056 Uiso 0.31(3) 1 calc R U P A 2
H39F H 0.168742 0.189790 0.618385 0.056 Uiso 0.31(3) 1 calc R U P A 2
C40A C 0.0460(6) 0.3438(6) 0.5840(4) 0.0352(8) Uani 0.76(4) 1 d D U P A 2
H40C H 0.033760 0.304284 0.616291 0.042 Uiso 0.76(4) 1 calc R U P A 2
H40D H 0.111468 0.381172 0.599147 0.042 Uiso 0.76(4) 1 calc R U P A 2
C41A C -0.0710(6) 0.3891(8) 0.5664(4) 0.0393(11) Uani 0.76(4) 1 d D U P A 2
H41D H -0.057706 0.427440 0.534068 0.059 Uiso 0.76(4) 1 calc R U P A 2
H41E H -0.095972 0.417935 0.601875 0.059 Uiso 0.76(4) 1 calc R U P A 2
H41F H -0.135008 0.351306 0.551861 0.059 Uiso 0.76(4) 1 calc R U P A 2

loop_
_atom_site_aniso_label
_atom_site_aniso_U_11
_atom_site_aniso_U_22
_atom_site_aniso_U_33
_atom_site_aniso_U_23
_atom_site_aniso_U_13
_atom_site_aniso_U_12
N1 0.0201(13) 0.0278(13) 0.0544(18) 0.0112(11) 0.0094(13) 0.0021(10)
C1 0.0212(15) 0.0293(15) 0.0424(19) -0.0017(13) 0.0067(14) -0.0006(12)
C2 0.0279(17) 0.0357(17) 0.053(2) 0.0016(14) 0.0139(17) 0.0040(13)
C3 0.0297(18) 0.0419(18) 0.064(3) 0.0006(16) 0.0076(18) 0.0115(14)
C4 0.0345(18) 0.0324(16) 0.057(2) 0.0060(15) 0.0006(17) 0.0054(14)
C5 0.0326(18) 0.0290(15) 0.045(2) 0.0002(13) -0.0019(16) -0.0036(13)
C6 0.0323(19) 0.0403(17) 0.050(2) 0.0115(15) -0.0035(17) -0.0086(14)
C7 0.036(2) 0.051(2) 0.055(2) 0.0093(17) 0.0077(18) -0.0186(16)
C8 0.0264(18) 0.0435(18) 0.061(3) -0.0005(16) 0.0082(18) -0.0081(13)
C9 0.0234(16) 0.0327(15) 0.044(2) -0.0002(13) 0.0062(15) -0.0015(12)
C10 0.0237(16) 0.0274(14) 0.0402(19) -0.0036(12) 0.0038(14) -0.0031(11)
C11 0.0147(14) 0.0229(13) 0.0377(18) -0.0009(11) 0.0132(13) -0.0007(10)
C12 0.0233(15) 0.0300(14) 0.0369(18) -0.0007(12) 0.0179(14) 0.0021(11)
C13 0.0251(16) 0.0243(14) 0.045(2) -0.0022(12) 0.0197(15) 0.0053(11)
C14 0.0160(14) 0.0246(14) 0.044(2) -0.0007(12) 0.0137(14) 0.0014(10)
C15 0.0216(15) 0.0280(15) 0.0359(18) 0.0008(12) 0.0128(14) 0.0010(11)
C16 0.0193(14) 0.0233(13) 0.0364(17) -0.0004(11) 0.0124(13) 0.0021(11)
C17 0.0169(14) 0.0231(13) 0.0324(16) -0.0014(11) 0.0092(13) -0.0013(10)
C18 0.0193(15) 0.0235(13) 0.0329(16) -0.0003(11) 0.0091(13) -0.0018(10)
C19 0.0172(14) 0.0243(13) 0.0313(16) -0.0018(11) 0.0110(13) -0.0001(10)
C20 0.0163(14) 0.0251(14) 0.0318(16) -0.0022(11) 0.0075(13) 0.0024(10)
C21 0.0179(14) 0.0237(14) 0.0382(17) -0.0034(11) 0.0091(13) -0.0015(11)
C22 0.0212(15) 0.0243(14) 0.0380(18) 0.0015(12) 0.0135(14) 0.0009(11)
C23 0.0157(14) 0.0325(15) 0.0429(19) 0.0043(13) 0.0040(14) 0.0009(11)
C24 0.0171(14) 0.0288(14) 0.0387(18) 0.0032(12) 0.0090(14) -0.0031(11)
C25 0.0191(14) 0.0206(13) 0.0337(16) -0.0017(11) 0.0130(13) 0.0009(10)
C26 0.0224(15) 0.0280(14) 0.0338(17) 0.0012(11) 0.0111(14) 0.0008(11)
C27 0.0157(14) 0.0291(14) 0.0422(19) -0.0007(12) 0.0096(14) -0.0004(11)
C28 0.0220(15) 0.0244(14) 0.0360(17) -0.0037(11) 0.0145(14) -0.0018(11)
C29 0.0241(15) 0.0274(14) 0.0307(16) -0.0003(11) 0.0116(14) -0.0009(11)
C30 0.0190(14) 0.0231(13) 0.0354(18) -0.0023(11) 0.0104(13) -0.0013(11)
C31 0.0171(14) 0.0259(14) 0.0317(17) 0.0000(11) 0.0068(13) -0.0015(10)
C32 0.0195(15) 0.0272(14) 0.0363(17) -0.0029(12) 0.0073(14) -0.0013(11)
C33 0.0219(15) 0.0254(14) 0.046(2) -0.0025(12) 0.0094(15) -0.0054(11)
C34 0.0179(10) 0.0332(10) 0.0486(14) 0.0032(9) 0.0122(10) -0.0060(8)
C35 0.0133(14) 0.0272(14) 0.0380(18) -0.0014(12) 0.0084(13) -0.0005(10)
C36 0.0157(14) 0.0230(13) 0.0381(18) 0.0005(11) 0.0086(13) -0.0006(10)
C42 0.0185(15) 0.0321(15) 0.0374(18) -0.0031(12) 0.0091(14) -0.0043(11)
C43 0.0206(15) 0.0318(15) 0.045(2) 0.0032(13) 0.0110(15) 0.0001(12)
C44 0.0216(16) 0.0411(17) 0.051(2) 0.0006(15) 0.0169(16) 0.0044(12)
C45 0.0202(16) 0.0466(18) 0.049(2) 0.0042(15) 0.0196(16) -0.0017(13)
C46 0.0143(14) 0.0372(16) 0.0354(17) 0.0007(12) 0.0052(13) -0.0063(11)
C47 0.0219(16) 0.0397(17) 0.045(2) 0.0048(14) 0.0114(16) -0.0087(12)
C48 0.0267(17) 0.0300(15) 0.051(2) 0.0034(13) 0.0038(16) -0.0081(12)
C49 0.0258(16) 0.0292(15) 0.050(2) -0.0024(13) 0.0087(16) -0.0023(12)
C50 0.0218(15) 0.0304(15) 0.045(2) -0.0034(13) 0.0128(15) -0.0048(12)
C51 0.0173(15) 0.0316(15) 0.0357(17) -0.0017(12) 0.0071(14) -0.0057(11)
C53 0.0301(16) 0.0239(14) 0.043(2) 0.0030(12) 0.0054(15) -0.0019(12)
C54 0.0306(18) 0.0460(19) 0.064(3) 0.0099(17) 0.0156(19) -0.0021(15)
C55 0.0267(16) 0.0357(16) 0.0393(19) 0.0097(13) 0.0020(15) 0.0018(12)
C56 0.0207(17) 0.061(2) 0.065(3) 0.0153(19) 0.0101(18) 0.0096(15)
N2 0.0182(12) 0.0342(11) 0.0501(15) 0.0029(10) 0.0120(11) -0.0075(9)
C38 0.0191(15) 0.0355(13) 0.0524(17) 0.0041(11) 0.0101(13) -0.0090(11)
C39 0.024(2) 0.0408(18) 0.060(2) 0.0065(16) 0.004(2) -0.0096(16)
C40 0.0188(15) 0.0341(15) 0.0502(17) 0.0030(14) 0.0119(14) -0.0077(13)
C41 0.019(2) 0.034(2) 0.052(3) 0.004(2) 0.011(2) -0.008(2)
N2A 0.0197(12) 0.0342(13) 0.0504(15) 0.0037(11) 0.0134(11) -0.0069(10)
C38A 0.0202(15) 0.0347(15) 0.0514(18) 0.0043(14) 0.0127(15) -0.0082(14)
C39A 0.021(2) 0.037(2) 0.055(3) 0.006(2) 0.009(2) -0.010(2)
C40A 0.0217(12) 0.0348(16) 0.0511(15) 0.0041(14) 0.0140(12) -0.0066(13)
C41A 0.0252(17) 0.036(2) 0.059(2) 0.007(2) 0.0145(17) -0.0052(17)

loop_
_atom_type_symbol
_atom_type_description
_atom_type_scat_dispersion_real
_atom_type_scat_dispersion_imag
_atom_type_scat_source
C C 0.0181 0.0091 'International Tables Vol C Tables 4.2.6.8 and 6.1.1.4'
H H 0.0000 0.0000 'International Tables Vol C Tables 4.2.6.8 and 6.1.1.4'
N N 0.0311 0.0180 'International Tables Vol C Tables 4.2.6.8 and 6.1.1.4'

loop_
_geom_angle_atom_site_label_1
_geom_angle_atom_site_label_2
_geom_angle_atom_site_label_3
_geom_angle
_geom_angle_site_symmetry_1
_geom_angle_site_symmetry_3
_geom_angle_publ_flag
C22 N1 C55 121.9(2) . . ?
C22 N1 C53 120.4(3) . . ?
C55 N1 C53 117.2(2) . . ?
C2 C1 C10 118.6(3) . . ?
C2 C1 C14 118.7(3) . . ?
C10 C1 C14 122.6(3) . . ?
C1 C2 C3 121.9(3) . . ?
C1 C2 H2 119.1 . . ?
C3 C2 H2 119.1 . . ?
C4 C3 C2 120.4(3) . . ?
C4 C3 H3 119.8 . . ?
C2 C3 H3 119.8 . . ?
C3 C4 C5 120.5(3) . . ?
C3 C4 H4 119.7 . . ?
C5 C4 H4 119.7 . . ?
C6 C5 C10 120.1(3) . . ?
C6 C5 C4 120.6(3) . . ?
C10 C5 C4 119.2(3) . . ?
C7 C6 C5 120.3(3) . . ?
C7 C6 H6 119.9 . . ?
C5 C6 H6 119.9 . . ?
C6 C7 C8 119.4(3) . . ?
C6 C7 H7 120.3 . . ?
C8 C7 H7 120.3 . . ?
C9 C8 C7 122.0(3) . . ?
C9 C8 H8 119.0 . . ?
C7 C8 H8 119.0 . . ?
C8 C9 C10 120.2(3) . . ?
C8 C9 H9 119.9 . . ?
C10 C9 H9 119.9 . . ?
C5 C10 C9 117.6(3) . . ?
C5 C10 C1 119.3(3) . . ?
C9 C10 C1 123.0(3) . . ?
C16 C11 C12 117.4(3) . . ?
C16 C11 C17 123.0(2) . . ?
C12 C11 C17 119.6(3) . . ?
C13 C12 C11 120.9(3) . . ?
C13 C12 H12 119.6 . . ?
C11 C12 H12 119.6 . . ?
C12 C13 C14 121.9(3) . . ?
C12 C13 H13 119.1 . . ?
C14 C13 H13 119.1 . . ?
C13 C14 C15 117.4(3) . . ?
C13 C14 C1 119.3(3) . . ?
C15 C14 C1 123.3(3) . . ?
C16 C15 C14 121.0(3) . . ?
C16 C15 H15 119.5 . . ?
C14 C15 H15 119.5 . . ?
C15 C16 C11 121.4(3) . . ?
C15 C16 H16 119.3 . . ?
C11 C16 H16 119.3 . . ?
C18 C17 C11 122.9(2) . . ?
C18 C17 C25 122.6(3) . . ?
C11 C17 C25 114.4(2) . . ?
C17 C18 C31 122.3(2) . . ?
C17 C18 C19 122.6(2) . . ?
C31 C18 C19 115.0(2) . . ?
C24 C19 C20 116.1(3) . . ?
C24 C19 C18 121.0(2) . . ?
C20 C19 C18 122.9(3) . . ?
C21 C20 C19 122.2(3) . . ?
C21 C20 H20 118.9 . . ?
C19 C20 H20 118.9 . . ?
C20 C21 C22 121.3(3) . . ?
C20 C21 H21 119.4 . . ?
C22 C21 H21 119.4 . . ?
N1 C22 C21 122.1(3) . . ?
N1 C22 C23 120.7(3) . . ?
C21 C22 C23 117.1(3) . . ?
C24 C23 C22 120.5(3) . . ?
C24 C23 H23 119.8 . . ?
C22 C23 H23 119.8 . . ?
C23 C24 C19 122.8(3) . . ?
C23 C24 H24 118.6 . . ?
C19 C24 H24 118.6 . . ?
C30 C25 C26 117.8(3) . . ?
C30 C25 C17 122.5(3) . . ?
C26 C25 C17 119.7(3) . . ?
C27 C26 C25 120.9(3) . . ?
C27 C26 H26 119.6 . . ?
C25 C26 H26 119.6 . . ?
C26 C27 C28 120.8(3) . . ?
C26 C27 H27 119.6 . . ?
C28 C27 H27 119.6 . . ?
C29 C28 C27 118.2(3) . . ?
C29 C28 C42 119.6(3) . . ?
C27 C28 C42 122.1(3) . . ?
C30 C29 C28 120.8(3) . . ?
C30 C29 H29 119.6 . . ?
C28 C29 H29 119.6 . . ?
C29 C30 C25 121.5(3) . . ?
C29 C30 H30 119.3 . . ?
C25 C30 H30 119.3 . . ?
C36 C31 C32 116.1(3) . . ?
C36 C31 C18 120.8(2) . . ?
C32 C31 C18 123.2(3) . . ?
C33 C32 C31 121.9(3) . . ?
C33 C32 H32 119.0 . . ?
C31 C32 H32 119.0 . . ?
C32 C33 C34 121.3(3) . . ?
C32 C33 H33 119.3 . . ?
C34 C33 H33 119.3 . . ?
N2 C34 C33 123.3(4) . . ?
N2A C34 C33 120.6(7) . . ?
N2 C34 C35 119.7(4) . . ?
N2A C34 C35 121.9(7) . . ?
C33 C34 C35 116.9(3) . . ?
C36 C35 C34 120.9(3) . . ?
C36 C35 H35 119.5 . . ?
C34 C35 H35 119.5 . . ?
C35 C36 C31 122.7(3) . . ?
C35 C36 H36 118.7 . . ?
C31 C36 H36 118.7 . . ?
C43 C42 C51 119.2(3) . . ?
C43 C42 C28 119.2(3) . . ?
C51 C42 C28 121.5(2) . . ?
C42 C43 C44 121.6(3) . . ?
C42 C43 H43 119.2 . . ?
C44 C43 H43 119.2 . . ?
C45 C44 C43 120.5(3) . . ?
C45 C44 H44 119.8 . . ?
C43 C44 H44 119.8 . . ?
C44 C45 C46 120.9(3) . . ?
C44 C45 H45 119.6 . . ?
C46 C45 H45 119.6 . . ?
C47 C46 C51 119.3(3) . . ?
C47 C46 C45 121.8(3) . . ?
C51 C46 C45 118.9(3) . . ?
C48 C47 C46 121.2(3) . . ?
C48 C47 H47 119.4 . . ?
C46 C47 H47 119.4 . . ?
C47 C48 C49 119.8(3) . . ?
C47 C48 H48 120.1 . . ?
C49 C48 H48 120.1 . . ?
C50 C49 C48 120.7(3) . . ?
C50 C49 H49 119.6 . . ?
C48 C49 H49 119.6 . . ?
C49 C50 C51 121.2(3) . . ?
C49 C50 H50 119.4 . . ?
C51 C50 H50 119.4 . . ?
C50 C51 C46 117.7(3) . . ?
C50 C51 C42 123.5(3) . . ?
C46 C51 C42 118.8(3) . . ?
N1 C53 C54 112.5(3) . . ?
N1 C53 H53A 109.1 . . ?
C54 C53 H53A 109.1 . . ?
N1 C53 H53B 109.1 . . ?
C54 C53 H53B 109.1 . . ?
H53A C53 H53B 107.8 . . ?
C53 C54 H54A 109.5 . . ?
C53 C54 H54B 109.5 . . ?
H54A C54 H54B 109.5 . . ?
C53 C54 H54C 109.5 . . ?
H54A C54 H54C 109.5 . . ?
H54B C54 H54C 109.5 . . ?
N1 C55 C56 113.2(3) . . ?
N1 C55 H55A 108.9 . . ?
C56 C55 H55A 108.9 . . ?
N1 C55 H55B 108.9 . . ?
C56 C55 H55B 108.9 . . ?
H55A C55 H55B 107.8 . . ?
C55 C56 H56A 109.5 . . ?
C55 C56 H56B 109.5 . . ?
H56A C56 H56B 109.5 . . ?
C55 C56 H56C 109.5 . . ?
H56A C56 H56C 109.5 . . ?
H56B C56 H56C 109.5 . . ?
C34 N2 C38 119.3(6) . . ?
C34 N2 C40 117.7(10) . . ?
C38 N2 C40 123.0(11) . . ?
N2 C38 C39 109.2(6) . . ?
N2 C38 H38A 109.8 . . ?
C39 C38 H38A 109.8 . . ?
N2 C38 H38B 109.8 . . ?
C39 C38 H38B 109.8 . . ?
H38A C38 H38B 108.3 . . ?
C38 C39 H39A 109.5 . . ?
C38 C39 H39B 109.5 . . ?
H39A C39 H39B 109.5 . . ?
C38 C39 H39C 109.5 . . ?
H39A C39 H39C 109.5 . . ?
H39B C39 H39C 109.5 . . ?
C41 C40 N2 115.2(18) . . ?
C41 C40 H40A 108.5 . . ?
N2 C40 H40A 108.5 . . ?
C41 C40 H40B 108.5 . . ?
N2 C40 H40B 108.5 . . ?
H40A C40 H40B 107.5 . . ?
C40 C41 H41A 109.5 . . ?
C40 C41 H41B 109.5 . . ?
H41A C41 H41B 109.5 . . ?
C40 C41 H41C 109.5 . . ?
H41A C41 H41C 109.5 . . ?
H41B C41 H41C 109.5 . . ?
C34 N2A C38A 119.8(12) . . ?
C34 N2A C40A 116.5(11) . . ?
C38A N2A C40A 106.9(13) . . ?
N2A C38A C39A 121.2(12) . . ?
N2A C38A H38C 107.0 . . ?
C39A C38A H38C 107.0 . . ?
N2A C38A H38D 107.0 . . ?
C39A C38A H38D 107.0 . . ?
H38C C38A H38D 106.8 . . ?
C38A C39A H39D 109.5 . . ?
C38A C39A H39E 109.5 . . ?
H39D C39A H39E 109.5 . . ?
C38A C39A H39F 109.5 . . ?
H39D C39A H39F 109.5 . . ?
H39E C39A H39F 109.5 . . ?
C41A C40A N2A 106.1(8) . . ?
C41A C40A H40C 110.5 . . ?
N2A C40A H40C 110.5 . . ?
C41A C40A H40D 110.5 . . ?
N2A C40A H40D 110.5 . . ?
H40C C40A H40D 108.7 . . ?
C40A C41A H41D 109.5 . . ?
C40A C41A H41E 109.5 . . ?
H41D C41A H41E 109.5 . . ?
C40A C41A H41F 109.5 . . ?
H41D C41A H41F 109.5 . . ?
H41E C41A H41F 109.5 . . ?

loop_
_geom_bond_atom_site_label_1
_geom_bond_atom_site_label_2
_geom_bond_distance
_geom_bond_site_symmetry_2
_geom_bond_publ_flag
N1 C22 1.387(4) . ?
N1 C55 1.453(4) . ?
N1 C53 1.455(4) . ?
C1 C2 1.375(5) . ?
C1 C10 1.435(4) . ?
C1 C14 1.485(4) . ?
C2 C3 1.407(5) . ?
C2 H2 0.9500 . ?
C3 C4 1.355(5) . ?
C3 H3 0.9500 . ?
C4 C5 1.425(5) . ?
C4 H4 0.9500 . ?
C5 C6 1.415(5) . ?
C5 C10 1.420(5) . ?
C6 C7 1.370(5) . ?
C6 H6 0.9500 . ?
C7 C8 1.396(6) . ?
C7 H7 0.9500 . ?
C8 C9 1.364(5) . ?
C8 H8 0.9500 . ?
C9 C10 1.421(5) . ?
C9 H9 0.9500 . ?
C11 C16 1.397(5) . ?
C11 C12 1.404(4) . ?
C11 C17 1.486(4) . ?
C12 C13 1.382(4) . ?
C12 H12 0.9500 . ?
C13 C14 1.386(5) . ?
C13 H13 0.9500 . ?
C14 C15 1.407(4) . ?
C15 C16 1.382(4) . ?
C15 H15 0.9500 . ?
C16 H16 0.9500 . ?
C17 C18 1.371(4) . ?
C17 C25 1.500(4) . ?
C18 C31 1.484(4) . ?
C18 C19 1.488(4) . ?
C19 C24 1.397(4) . ?
C19 C20 1.400(4) . ?
C20 C21 1.385(4) . ?
C20 H20 0.9500 . ?
C21 C22 1.394(5) . ?
C21 H21 0.9500 . ?
C22 C23 1.419(4) . ?
C23 C24 1.379(4) . ?
C23 H23 0.9500 . ?
C24 H24 0.9500 . ?
C25 C30 1.390(5) . ?
C25 C26 1.400(4) . ?
C26 C27 1.392(4) . ?
C26 H26 0.9500 . ?
C27 C28 1.396(5) . ?
C27 H27 0.9500 . ?
C28 C29 1.394(4) . ?
C28 C42 1.488(4) . ?
C29 C30 1.387(4) . ?
C29 H29 0.9500 . ?
C30 H30 0.9500 . ?
C31 C36 1.394(4) . ?
C31 C32 1.406(4) . ?
C32 C33 1.383(4) . ?
C32 H32 0.9500 . ?
C33 C34 1.404(5) . ?
C33 H33 0.9500 . ?
C34 N2 1.389(6) . ?
C34 N2A 1.395(12) . ?
C34 C35 1.406(4) . ?
C35 C36 1.380(4) . ?
C35 H35 0.9500 . ?
C36 H36 0.9500 . ?
C42 C43 1.373(4) . ?
C42 C51 1.444(4) . ?
C43 C44 1.404(4) . ?
C43 H43 0.9500 . ?
C44 C45 1.356(5) . ?
C44 H44 0.9500 . ?
C45 C46 1.429(4) . ?
C45 H45 0.9500 . ?
C46 C47 1.418(5) . ?
C46 C51 1.426(4) . ?
C47 C48 1.356(5) . ?
C47 H47 0.9500 . ?
C48 C49 1.404(5) . ?
C48 H48 0.9500 . ?
C49 C50 1.370(5) . ?
C49 H49 0.9500 . ?
C50 C51 1.415(4) . ?
C50 H50 0.9500 . ?
C53 C54 1.522(5) . ?
C53 H53A 0.9900 . ?
C53 H53B 0.9900 . ?
C54 H54A 0.9800 . ?
C54 H54B 0.9800 . ?
C54 H54C 0.9800 . ?
C55 C56 1.509(5) . ?
C55 H55A 0.9900 . ?
C55 H55B 0.9900 . ?
C56 H56A 0.9800 . ?
C56 H56B 0.9800 . ?
C56 H56C 0.9800 . ?
N2 C38 1.478(7) . ?
N2 C40 1.55(3) . ?
C38 C39 1.521(7) . ?
C38 H38A 0.9900 . ?
C38 H38B 0.9900 . ?
C39 H39A 0.9800 . ?
C39 H39B 0.9800 . ?
C39 H39C 0.9800 . ?
C40 C41 1.525(15) . ?
C40 H40A 0.9900 . ?
C40 H40B 0.9900 . ?
C41 H41A 0.9800 . ?
C41 H41B 0.9800 . ?
C41 H41C 0.9800 . ?
N2A C38A 1.488(13) . ?
N2A C40A 1.526(19) . ?
C38A C39A 1.504(14) . ?
C38A H38C 0.9900 . ?
C38A H38D 0.9900 . ?
C39A H39D 0.9800 . ?
C39A H39E 0.9800 . ?
C39A H39F 0.9800 . ?
C40A C41A 1.517(7) . ?
C40A H40C 0.9900 . ?
C40A H40D 0.9900 . ?
C41A H41D 0.9800 . ?
C41A H41E 0.9800 . ?
C41A H41F 0.9800 . ?

loop_
_geom_torsion_atom_site_label_1
_geom_torsion_atom_site_label_2
_geom_torsion_atom_site_label_3
_geom_torsion_atom_site_label_4
_geom_torsion
_geom_torsion_site_symmetry_1
_geom_torsion_site_symmetry_2
_geom_torsion_site_symmetry_3
_geom_torsion_site_symmetry_4
_geom_torsion_publ_flag
C10 C1 C2 C3 -1.8(5) . . . . ?
C14 C1 C2 C3 176.9(3) . . . . ?
C1 C2 C3 C4 -0.7(6) . . . . ?
C2 C3 C4 C5 2.2(6) . . . . ?
C3 C4 C5 C6 -178.9(4) . . . . ?
C3 C4 C5 C10 -1.1(6) . . . . ?
C10 C5 C6 C7 2.0(5) . . . . ?
C4 C5 C6 C7 179.8(4) . . . . ?
C5 C6 C7 C8 3.2(6) . . . . ?
C6 C7 C8 C9 -3.7(6) . . . . ?
C7 C8 C9 C10 -1.1(6) . . . . ?
C6 C5 C10 C9 -6.6(5) . . . . ?
C4 C5 C10 C9 175.6(3) . . . . ?
C6 C5 C10 C1 176.4(3) . . . . ?
C4 C5 C10 C1 -1.4(5) . . . . ?
C8 C9 C10 C5 6.2(5) . . . . ?
C8 C9 C10 C1 -176.9(3) . . . . ?
C2 C1 C10 C5 2.8(5) . . . . ?
C14 C1 C10 C5 -175.8(3) . . . . ?
C2 C1 C10 C9 -174.0(3) . . . . ?
C14 C1 C10 C9 7.3(5) . . . . ?
C16 C11 C12 C13 1.6(4) . . . . ?
C17 C11 C12 C13 -178.3(3) . . . . ?
C11 C12 C13 C14 -0.5(5) . . . . ?
C12 C13 C14 C15 -1.3(5) . . . . ?
C12 C13 C14 C1 -178.2(3) . . . . ?
C2 C1 C14 C13 51.5(5) . . . . ?
C10 C1 C14 C13 -129.8(3) . . . . ?
C2 C1 C14 C15 -125.2(4) . . . . ?
C10 C1 C14 C15 53.5(5) . . . . ?
C13 C14 C15 C16 1.8(4) . . . . ?
C1 C14 C15 C16 178.6(3) . . . . ?
C14 C15 C16 C11 -0.6(5) . . . . ?
C12 C11 C16 C15 -1.1(4) . . . . ?
C17 C11 C16 C15 178.9(3) . . . . ?
C16 C11 C17 C18 -51.0(4) . . . . ?
C12 C11 C17 C18 129.0(3) . . . . ?
C16 C11 C17 C25 129.9(3) . . . . ?
C12 C11 C17 C25 -50.1(4) . . . . ?
C11 C17 C18 C31 -7.6(5) . . . . ?
C25 C17 C18 C31 171.4(3) . . . . ?
C11 C17 C18 C19 171.3(3) . . . . ?
C25 C17 C18 C19 -9.7(5) . . . . ?
C17 C18 C19 C24 138.3(3) . . . . ?
C31 C18 C19 C24 -42.7(4) . . . . ?
C17 C18 C19 C20 -42.0(4) . . . . ?
C31 C18 C19 C20 137.0(3) . . . . ?
C24 C19 C20 C21 -2.1(4) . . . . ?
C18 C19 C20 C21 178.2(3) . . . . ?
C19 C20 C21 C22 1.8(4) . . . . ?
C55 N1 C22 C21 -170.9(3) . . . . ?
C53 N1 C22 C21 0.2(5) . . . . ?
C55 N1 C22 C23 8.9(5) . . . . ?
C53 N1 C22 C23 -179.9(3) . . . . ?
C20 C21 C22 N1 179.1(3) . . . . ?
C20 C21 C22 C23 -0.7(4) . . . . ?
N1 C22 C23 C24 -179.7(3) . . . . ?
C21 C22 C23 C24 0.2(5) . . . . ?
C22 C23 C24 C19 -0.6(5) . . . . ?
C20 C19 C24 C23 1.5(4) . . . . ?
C18 C19 C24 C23 -178.8(3) . . . . ?
C18 C17 C25 C30 -39.5(4) . . . . ?
C11 C17 C25 C30 139.6(3) . . . . ?
C18 C17 C25 C26 141.1(3) . . . . ?
C11 C17 C25 C26 -39.8(4) . . . . ?
C30 C25 C26 C27 1.9(4) . . . . ?
C17 C25 C26 C27 -178.7(2) . . . . ?
C25 C26 C27 C28 -0.2(4) . . . . ?
C26 C27 C28 C29 -2.0(4) . . . . ?
C26 C27 C28 C42 -177.5(3) . . . . ?
C27 C28 C29 C30 2.4(4) . . . . ?
C42 C28 C29 C30 178.1(2) . . . . ?
C28 C29 C30 C25 -0.7(4) . . . . ?
C26 C25 C30 C29 -1.4(4) . . . . ?
C17 C25 C30 C29 179.2(2) . . . . ?
C17 C18 C31 C36 138.5(3) . . . . ?
C19 C18 C31 C36 -40.5(4) . . . . ?
C17 C18 C31 C32 -42.5(5) . . . . ?
C19 C18 C31 C32 138.5(3) . . . . ?
C36 C31 C32 C33 -3.9(5) . . . . ?
C18 C31 C32 C33 177.1(3) . . . . ?
C31 C32 C33 C34 0.5(5) . . . . ?
C32 C33 C34 N2 -174.0(5) . . . . ?
C32 C33 C34 N2A 174.3(8) . . . . ?
C32 C33 C34 C35 2.9(5) . . . . ?
N2 C34 C35 C36 174.2(5) . . . . ?
N2A C34 C35 C36 -174.2(9) . . . . ?
C33 C34 C35 C36 -2.9(5) . . . . ?
C34 C35 C36 C31 -0.6(5) . . . . ?
C32 C31 C36 C35 3.9(5) . . . . ?
C18 C31 C36 C35 -177.0(3) . . . . ?
C29 C28 C42 C43 -123.3(3) . . . . ?
C27 C28 C42 C43 52.2(4) . . . . ?
C29 C28 C42 C51 52.6(4) . . . . ?
C27 C28 C42 C51 -131.9(3) . . . . ?
C51 C42 C43 C44 -3.4(5) . . . . ?
C28 C42 C43 C44 172.7(3) . . . . ?
C42 C43 C44 C45 -0.5(5) . . . . ?
C43 C44 C45 C46 3.0(6) . . . . ?
C44 C45 C46 C47 178.2(4) . . . . ?
C44 C45 C46 C51 -1.5(5) . . . . ?
C51 C46 C47 C48 2.2(5) . . . . ?
C45 C46 C47 C48 -177.5(3) . . . . ?
C46 C47 C48 C49 -0.3(5) . . . . ?
C47 C48 C49 C50 -0.8(5) . . . . ?
C48 C49 C50 C51 0.0(5) . . . . ?
C49 C50 C51 C46 1.8(5) . . . . ?
C49 C50 C51 C42 -179.1(3) . . . . ?
C47 C46 C51 C50 -2.9(5) . . . . ?
C45 C46 C51 C50 176.8(3) . . . . ?
C47 C46 C51 C42 178.0(3) . . . . ?
C45 C46 C51 C42 -2.3(5) . . . . ?
C43 C42 C51 C50 -174.4(3) . . . . ?
C28 C42 C51 C50 9.7(5) . . . . ?
C43 C42 C51 C46 4.7(5) . . . . ?
C28 C42 C51 C46 -171.3(3) . . . . ?
C22 N1 C53 C54 84.5(4) . . . . ?
C55 N1 C53 C54 -103.9(3) . . . . ?
C22 N1 C55 C56 80.7(4) . . . . ?
C53 N1 C55 C56 -90.7(3) . . . . ?
C33 C34 N2 C38 -12.7(11) . . . . ?
C35 C34 N2 C38 170.4(7) . . . . ?
C33 C34 N2 C40 168.9(11) . . . . ?
C35 C34 N2 C40 -7.9(13) . . . . ?
C34 N2 C38 C39 92.6(10) . . . . ?
C40 N2 C38 C39 -89.1(14) . . . . ?
C34 N2 C40 C41 87.3(17) . . . . ?
C38 N2 C40 C41 -91.0(18) . . . . ?
C33 C34 N2A C38A 26(2) . . . . ?
C35 C34 N2A C38A -163.4(15) . . . . ?
C33 C34 N2A C40A 156.9(7) . . . . ?
C35 C34 N2A C40A -32.2(14) . . . . ?
C34 N2A C38A C39A 59(3) . . . . ?
C40A N2A C38A C39A -76.6(16) . . . . ?
C34 N2A C40A C41A 108.5(10) . . . . ?
C38A N2A C40A C41A -114.4(13) . . . . ?
